data_7157616
loop_
_publ_author_name
'Chang, Meng-Yang'
'Chen, Kuan-Ting'
'Chen, Han-Yu'

_publ_section_title
;
 One-pot construction of dispirocyclohexanes via
 K<sub>2</sub>CO<sub>3</sub>-mediated desulfonylative
 Michael-Michael-aldol (2 + 2 + 2) annulation of sulfonyl 2-pyridyl
 flavanones and methylketones.
;
_journal_issue 32
_journal_name_full 'Organic &amp; biomolecular chemistry'
_journal_page_first 6297
_journal_page_last 6311
_journal_paper_doi 10.1039/d0ob01404d
_journal_volume 18
_journal_year 2020
_chemical_formula_sum 'C33 H28 Br2 N2 O6'
_chemical_formula_weight 708.39
_space_group_crystal_system triclinic
_space_group_IT_number 2
_space_group_name_Hall '-P 1'
_space_group_name_H-M_alt 'P -1'
_atom_sites_solution_hydrogens mixed
_audit_creation_method SHELXL-2014/6
_audit_update_record
;
2019-11-15 deposited with the CCDC.	2020-07-24 downloaded from the CCDC.
;
_cell_angle_alpha 77.235(2)
_cell_angle_beta 76.167(2)
_cell_angle_gamma 67.821(3)
_cell_formula_units_Z 4
_cell_length_a 13.3171(6)
_cell_length_b 15.1045(7)
_cell_length_c 16.7543(6)
_cell_measurement_reflns_used 9892
_cell_measurement_temperature 100(2)
_cell_measurement_theta_max 26.3559
_cell_measurement_theta_min 2.4818
_cell_volume 2998.0(2)
_computing_cell_refinement 'SAINT V8.34A (Bruker AXS Inc., 2013)'
_computing_data_collection 'APEX2 (Bruker AXS, 2010)'
_computing_data_reduction 'SAINT V8.34A (Bruker AXS Inc., 2013)'
_computing_molecular_graphics 'SHELXTL (Sheldrick, 2008)'
_computing_publication_material SHELXTL
_computing_structure_refinement 'SHELXL-2014/6 (Sheldrick, 2014)'
_diffrn_ambient_temperature 100(2)
_diffrn_detector_area_resol_mean 8.3333
_diffrn_measured_fraction_theta_full 1.000
_diffrn_measured_fraction_theta_max 0.998
_diffrn_measurement_device_type 'Bruker APEX-II CCD'
_diffrn_measurement_method '\f and \w scans'
_diffrn_radiation_type MoK\a
_diffrn_radiation_wavelength 0.71073
_diffrn_reflns_av_R_equivalents 0.0439
_diffrn_reflns_av_unetI/netI 0.0501
_diffrn_reflns_Laue_measured_fraction_full 1.000
_diffrn_reflns_Laue_measured_fraction_max 0.998
_diffrn_reflns_limit_h_max 16
_diffrn_reflns_limit_h_min -16
_diffrn_reflns_limit_k_max 18
_diffrn_reflns_limit_k_min -18
_diffrn_reflns_limit_l_max 20
_diffrn_reflns_limit_l_min -20
_diffrn_reflns_number 46340
_diffrn_reflns_point_group_measured_fraction_full 1.000
_diffrn_reflns_point_group_measured_fraction_max 0.998
_diffrn_reflns_theta_full 25.242
_diffrn_reflns_theta_max 26.434
_diffrn_reflns_theta_min 1.265
_exptl_absorpt_coefficient_mu 2.753
_exptl_absorpt_correction_T_max 0.7454
_exptl_absorpt_correction_T_min 0.6801
_exptl_absorpt_correction_type multi-scan
_exptl_absorpt_process_details 'SADABS V2014/4 (Bruker AXS Inc.)'
_exptl_crystal_colour colorless
_exptl_crystal_density_diffrn 1.569
_exptl_crystal_density_meas ?
_exptl_crystal_density_method 'not measured'
_exptl_crystal_description lump
_exptl_crystal_F_000 1432
_exptl_crystal_size_max 0.10
_exptl_crystal_size_mid 0.08
_exptl_crystal_size_min 0.08
_refine_diff_density_max 0.880
_refine_diff_density_min -1.097
_refine_diff_density_rms 0.079
_refine_ls_extinction_method none
_refine_ls_goodness_of_fit_ref 1.023
_refine_ls_hydrogen_treatment mixed
_refine_ls_matrix_type full
_refine_ls_number_parameters 799
_refine_ls_number_reflns 12292
_refine_ls_number_restraints 6
_refine_ls_restrained_S_all 1.023
_refine_ls_R_factor_all 0.0597
_refine_ls_R_factor_gt 0.0376
_refine_ls_shift/su_max 0.002
_refine_ls_shift/su_mean 0.000
_refine_ls_structure_factor_coef Fsqd
_refine_ls_weighting_details 'w=1/[\s^2^(Fo^2^)+(0.0393P)^2^+1.6531P] where P=(Fo^2^+2Fc^2^)/3'
_refine_ls_weighting_scheme calc
_refine_ls_wR_factor_gt 0.0805
_refine_ls_wR_factor_ref 0.0879
_reflns_Friedel_coverage 0.000
_reflns_number_gt 9318
_reflns_number_total 12292
_reflns_threshold_expression 'I > 2\s(I)'
_cod_data_source_file d0ob01404d2.cif
_cod_data_source_block 190931lt_0m_sq
_cod_depositor_comments
;
The following automatic conversions were performed:

data item '_exptl_crystal_density_meas' value 'not measured' was
changed to '?' -- the value is perceived as not measured.

Automatic conversion script
Id: cif_fix_values 7556 2019-12-06 15:28:31Z antanas 

 Adding full bibliography for 7157612--7157619.cif.

2024-12-16
Z value and formula fixed to values more according to usual
chemical conventions.                 miguel
;
_cod_original_formula_sum 'C66 H56 Br4 N4 O12'
_cod_original_formula_weight 1416.78
_cod_original_formula_units_Z 2
_cod_database_code 7157616
_shelx_space_group_comment
;
The symmetry employed for this shelxl refinement is uniquely defined
by the following loop, which should always be used as a source of
symmetry information in preference to the above space-group names.
They are only intended as comments.
;
_shelxl_version_number 2014/6

loop_
_space_group_symop_operation_xyz
'x, y, z'
'-x, -y, -z'

loop_
_atom_site_label
_atom_site_type_symbol
_atom_site_fract_x
_atom_site_fract_y
_atom_site_fract_z
_atom_site_U_iso_or_equiv
_atom_site_adp_type
_atom_site_occupancy
_atom_site_site_symmetry_order
_atom_site_calc_flag
_atom_site_refinement_flags_posn
_atom_site_refinement_flags_adp
_atom_site_refinement_flags_occupancy
_atom_site_disorder_assembly
_atom_site_disorder_group
Br1 Br 0.38130(3) 0.12576(2) 1.33344(2) 0.03018(9) Uani 1 1 d . . . . .
Br2 Br 0.42445(3) 0.07170(2) 0.79788(2) 0.02913(9) Uani 1 1 d . . . . .
Br3 Br 0.39825(2) 0.58929(2) 0.80762(2) 0.02733(9) Uani 1 1 d . . . . .
Br4 Br 0.40812(3) 0.63536(2) 0.22807(2) 0.03429(9) Uani 1 1 d . . . . .
O1 O -0.05636(16) 0.42041(14) 1.07168(12) 0.0188(4) Uani 1 1 d . . . . .
H7 H -0.102(3) 0.428(2) 1.044(2) 0.028 Uiso 1 1 d . U . . .
O2 O 0.13350(15) 0.18326(13) 1.02152(11) 0.0167(4) Uani 1 1 d . . . . .
O3 O -0.04625(16) 0.37666(14) 0.90426(12) 0.0223(5) Uani 1 1 d . . . . .
O4 O 0.30456(15) 0.24059(13) 1.05087(11) 0.0193(4) Uani 1 1 d . . . . .
O5 O 0.25728(15) 0.49065(14) 0.98638(11) 0.0207(4) Uani 1 1 d . . . . .
O6 O -0.04463(15) 0.90862(14) 0.56121(12) 0.0165(4) Uani 1 1 d . . . . .
H31 H -0.090(3) 0.917(2) 0.5377(19) 0.025 Uiso 1 1 d . U . . .
O7 O 0.15290(14) 0.68634(13) 0.48554(11) 0.0142(4) Uani 1 1 d . . . . .
O8 O -0.04537(15) 0.88413(14) 0.38686(11) 0.0195(4) Uani 1 1 d . . . . .
O9 O 0.32230(14) 0.74438(13) 0.51322(10) 0.0134(4) Uani 1 1 d . . . . .
O10 O 0.25021(14) 0.99891(13) 0.48376(11) 0.0167(4) Uani 1 1 d . . . . .
O11 O 0.62178(19) 0.46087(15) 0.38857(13) 0.0305(5) Uani 1 1 d D . . . .
H53 H 0.653(3) 0.4105(14) 0.3682(18) 0.046 Uiso 1 1 d D U . . .
H54 H 0.632(3) 0.447(2) 0.4369(9) 0.046 Uiso 1 1 d D U . . .
O12 O 0.61249(18) 0.44604(16) 0.55912(13) 0.0276(5) Uani 1 1 d D . . . .
H55 H 0.5545(15) 0.465(2) 0.5925(16) 0.041 Uiso 1 1 d D U . . .
H56 H 0.648(2) 0.3926(13) 0.5821(18) 0.041 Uiso 1 1 d D U . . .
N1 N 0.26090(18) 0.26530(16) 1.22478(13) 0.0163(5) Uani 1 1 d . . . . .
N2 N 0.28592(18) 0.22390(17) 0.88036(13) 0.0179(5) Uani 1 1 d . . . . .
N3 N 0.28526(17) 0.73571(16) 0.69855(13) 0.0153(5) Uani 1 1 d . . . . .
N4 N 0.27986(18) 0.76112(17) 0.33743(13) 0.0167(5) Uani 1 1 d . . . . .
C1 C 0.3503(2) 0.3265(2) 1.29728(18) 0.0230(7) Uani 1 1 d . . . . .
H1 H 0.3964 0.3140 1.3368 0.028 Uiso 1 1 calc R U . . .
C2 C 0.3248(2) 0.2541(2) 1.27810(16) 0.0185(6) Uani 1 1 d . . . . .
C3 C 0.2191(2) 0.3548(2) 1.18360(16) 0.0160(6) Uani 1 1 d . . . . .
C4 C 0.1504(2) 0.36491(19) 1.11998(15) 0.0143(6) Uani 1 1 d . . . . .
H4 H 0.1034 0.4345 1.1098 0.017 Uiso 1 1 calc R U . . .
C5 C 0.2254(2) 0.33743(19) 1.03674(16) 0.0157(6) Uani 1 1 d . . . . .
C6 C 0.1590(2) 0.3420(2) 0.97158(15) 0.0150(6) Uani 1 1 d . . . . .
H19 H 0.1123 0.4115 0.9603 0.018 Uiso 1 1 calc R U . . .
C7 C 0.0779(2) 0.28643(19) 1.00377(16) 0.0155(6) Uani 1 1 d . . . . .
C8 C 0.0110(2) 0.2993(2) 0.93603(16) 0.0168(6) Uani 1 1 d . . . . .
C9 C 0.0324(2) 0.2023(2) 0.92070(16) 0.0170(6) Uani 1 1 d . . . . .
C10 C -0.0056(2) 0.1676(2) 0.86736(17) 0.0202(6) Uani 1 1 d . . . . .
H12 H -0.0546 0.2113 0.8318 0.024 Uiso 1 1 calc R U . . .
C11 C 0.0287(2) 0.0697(2) 0.86682(17) 0.0223(7) Uani 1 1 d . . . . .
C12 C -0.0139(3) 0.0287(2) 0.81309(18) 0.0295(7) Uani 1 1 d . . . . .
H8 H -0.0531 0.0810 0.7735 0.044 Uiso 1 1 calc R U . . .
H9 H -0.0643 -0.0034 0.8481 0.044 Uiso 1 1 calc R U . . .
H2 H 0.0481 -0.0183 0.7827 0.044 Uiso 1 1 calc R U . . .
C13 C 0.3051(2) 0.4180(2) 1.25586(18) 0.0246(7) Uani 1 1 d . . . . .
H26 H 0.3194 0.4708 1.2668 0.030 Uiso 1 1 calc R U . . .
C14 C 0.2392(2) 0.4329(2) 1.19842(17) 0.0204(6) Uani 1 1 d . . . . .
H3 H 0.2080 0.4956 1.1695 0.024 Uiso 1 1 calc R U . . .
C15 C 0.0740(2) 0.3058(2) 1.14951(16) 0.0167(6) Uani 1 1 d . . . . .
H6 H 0.1189 0.2365 1.1603 0.020 Uiso 1 1 calc R U . . .
H5 H 0.0264 0.3250 1.2025 0.020 Uiso 1 1 calc R U . . .
C16 C 0.0019(2) 0.31941(19) 1.08641(16) 0.0157(6) Uani 1 1 d . . . . .
C17 C 0.1044(2) 0.1396(2) 0.97204(16) 0.0170(6) Uani 1 1 d . . . . .
C18 C 0.1024(2) 0.0076(2) 0.91925(18) 0.0246(7) Uani 1 1 d . . . . .
H11 H 0.1263 -0.0600 0.9185 0.030 Uiso 1 1 calc R U . . .
C19 C 0.1422(2) 0.0406(2) 0.97242(17) 0.0214(6) Uani 1 1 d . . . . .
H10 H 0.1926 -0.0026 1.0071 0.026 Uiso 1 1 calc R U . . .
C20 C 0.4063(2) 0.2482(2) 1.03454(16) 0.0222(7) Uani 1 1 d . . . . .
C21 C 0.4077(2) 0.3408(2) 1.00783(16) 0.0204(7) Uani 1 1 d . . . . .
C22 C 0.2945(2) 0.4036(2) 1.00560(15) 0.0166(6) Uani 1 1 d . . . . .
C23 C 0.5060(2) 0.3606(3) 0.98824(17) 0.0282(8) Uani 1 1 d . . . . .
H13 H 0.5057 0.4250 0.9705 0.034 Uiso 1 1 calc R U . . .
C24 C 0.6034(3) 0.2847(3) 0.99524(19) 0.0355(9) Uani 1 1 d . . . . .
C25 C 0.5994(3) 0.1922(3) 1.0230(2) 0.0410(10) Uani 1 1 d . . . . .
H15 H 0.6668 0.1405 1.0283 0.049 Uiso 1 1 calc R U . . .
C26 C 0.5029(3) 0.1703(2) 1.04354(18) 0.0321(8) Uani 1 1 d . . . . .
H14 H 0.5030 0.1062 1.0625 0.039 Uiso 1 1 calc R U . . .
C27 C 0.7129(3) 0.3004(4) 0.9729(2) 0.0584(13) Uani 1 1 d . . . . .
H17 H 0.7325 0.3134 0.9123 0.088 Uiso 1 1 calc R U . . .
H16 H 0.7697 0.2423 0.9944 0.088 Uiso 1 1 calc R U . . .
H18 H 0.7075 0.3555 0.9974 0.088 Uiso 1 1 calc R U . . .
C28 C 0.2338(2) 0.3177(2) 0.88932(16) 0.0157(6) Uani 1 1 d . . . . .
C29 C 0.3530(2) 0.2048(2) 0.81010(17) 0.0201(6) Uani 1 1 d . . . . .
C30 C 0.3758(2) 0.2728(2) 0.74511(17) 0.0217(7) Uani 1 1 d . . . . .
H22 H 0.4265 0.2542 0.6961 0.026 Uiso 1 1 calc R U . . .
C31 C 0.3217(2) 0.3684(2) 0.75453(17) 0.0231(7) Uani 1 1 d . . . . .
H21 H 0.3338 0.4180 0.7115 0.028 Uiso 1 1 calc R U . . .
C32 C 0.2496(2) 0.3915(2) 0.82739(16) 0.0185(6) Uani 1 1 d . . . . .
H20 H 0.2113 0.4571 0.8350 0.022 Uiso 1 1 calc R U . . .
C33 C -0.0781(2) 0.2651(2) 1.12035(17) 0.0204(6) Uani 1 1 d . . . . .
H25 H -0.1232 0.2871 1.1725 0.031 Uiso 1 1 calc R U . . .
H23 H -0.0371 0.1957 1.1306 0.031 Uiso 1 1 calc R U . . .
H24 H -0.1259 0.2774 1.0799 0.031 Uiso 1 1 calc R U . . .
C34 C -0.0431(3) 0.5400(2) 0.3051(2) 0.0307(8) Uani 1 1 d . . . . .
H33 H -0.1025 0.5218 0.3435 0.046 Uiso 1 1 calc R U . . .
H32 H 0.0110 0.4832 0.2814 0.046 Uiso 1 1 calc R U . . .
H27 H -0.0735 0.5899 0.2603 0.046 Uiso 1 1 calc R U . . .
C35 C 0.0122(2) 0.5787(2) 0.35132(17) 0.0223(7) Uani 1 1 d . . . . .
C36 C -0.0154(2) 0.6763(2) 0.34958(16) 0.0191(6) Uani 1 1 d . . . . .
H36 H -0.0679 0.7211 0.3172 0.023 Uiso 1 1 calc R U . . .
C37 C 0.0345(2) 0.7092(2) 0.39615(16) 0.0158(6) Uani 1 1 d . . . . .
C38 C 0.0159(2) 0.8055(2) 0.41301(15) 0.0137(6) Uani 1 1 d . . . . .
C39 C 0.0897(2) 0.78870(19) 0.47722(16) 0.0133(6) Uani 1 1 d . . . . .
C40 C 0.1616(2) 0.85233(19) 0.45010(15) 0.0138(6) Uani 1 1 d . . . . .
H42 H 0.1090 0.9202 0.4502 0.017 Uiso 1 1 calc R U . . .
C41 C 0.2354(2) 0.83793(19) 0.51347(15) 0.0126(6) Uani 1 1 d . . . . .
C42 C 0.2958(2) 0.91152(19) 0.48911(15) 0.0126(6) Uani 1 1 d . . . . .
C43 C 0.4123(2) 0.85549(19) 0.47765(15) 0.0133(6) Uani 1 1 d . . . . .
C44 C 0.5058(2) 0.8828(2) 0.45631(16) 0.0154(6) Uani 1 1 d . . . . .
H41 H 0.4988 0.9492 0.4458 0.018 Uiso 1 1 calc R U . . .
C45 C 0.6081(2) 0.8119(2) 0.45078(16) 0.0168(6) Uani 1 1 d . . . . .
C46 C 0.7111(2) 0.8376(2) 0.4252(2) 0.0270(7) Uani 1 1 d . . . . .
H28 H 0.7259 0.8537 0.3646 0.041 Uiso 1 1 calc R U . . .
H40 H 0.7732 0.7825 0.4435 0.041 Uiso 1 1 calc R U . . .
H39 H 0.7012 0.8934 0.4508 0.041 Uiso 1 1 calc R U . . .
C47 C 0.3707(2) 0.7883(2) 0.78146(17) 0.0223(7) Uani 1 1 d . . . . .
H29 H 0.4170 0.7717 0.8216 0.027 Uiso 1 1 calc R U . . .
C48 C 0.3243(2) 0.8828(2) 0.74635(18) 0.0252(7) Uani 1 1 d . . . . .
H52 H 0.3381 0.9332 0.7621 0.030 Uiso 1 1 calc R U . . .
C49 C 0.2575(2) 0.9036(2) 0.68807(17) 0.0198(6) Uani 1 1 d . . . . .
H51 H 0.2240 0.9685 0.6642 0.024 Uiso 1 1 calc R U . . .
C50 C 0.2401(2) 0.82884(19) 0.66500(15) 0.0134(6) Uani 1 1 d . . . . .
C51 C 0.3467(2) 0.7191(2) 0.75551(16) 0.0174(6) Uani 1 1 d . . . . .
C52 C 0.1674(2) 0.84807(19) 0.60179(15) 0.0143(6) Uani 1 1 d . . . . .
H50 H 0.1172 0.9168 0.6008 0.017 Uiso 1 1 calc R U . . .
C53 C 0.0948(2) 0.78550(19) 0.62583(15) 0.0138(6) Uani 1 1 d . . . . .
H30 H 0.1421 0.7166 0.6285 0.017 Uiso 1 1 calc R U . . .
H49 H 0.0508 0.7957 0.6818 0.017 Uiso 1 1 calc R U . . .
C54 C 0.0175(2) 0.80840(19) 0.56457(15) 0.0133(6) Uani 1 1 d . . . . .
C55 C 0.1126(2) 0.64488(19) 0.44166(16) 0.0147(6) Uani 1 1 d . . . . .
C56 C 0.0920(2) 0.5149(2) 0.39887(18) 0.0229(7) Uani 1 1 d . . . . .
H35 H 0.1107 0.4474 0.4003 0.028 Uiso 1 1 calc R U . . .
C57 C 0.1446(2) 0.5456(2) 0.44363(17) 0.0191(6) Uani 1 1 d . . . . .
H34 H 0.1996 0.5012 0.4741 0.023 Uiso 1 1 calc R U . . .
C58 C 0.4212(2) 0.7593(2) 0.49366(15) 0.0132(6) Uani 1 1 d . . . . .
C59 C 0.6146(2) 0.7147(2) 0.46839(16) 0.0178(6) Uani 1 1 d . . . . .
H38 H 0.6855 0.6661 0.4655 0.021 Uiso 1 1 calc R U . . .
C60 C 0.5231(2) 0.6860(2) 0.48974(16) 0.0172(6) Uani 1 1 d . . . . .
H37 H 0.5298 0.6198 0.5011 0.021 Uiso 1 1 calc R U . . .
C61 C 0.2258(2) 0.8484(2) 0.36238(15) 0.0134(6) Uani 1 1 d . . . . .
C62 C 0.3349(2) 0.7598(2) 0.26054(17) 0.0201(6) Uani 1 1 d . . . . .
C63 C 0.3442(2) 0.8401(2) 0.20456(17) 0.0235(7) Uani 1 1 d . . . . .
H45 H 0.3864 0.8342 0.1503 0.028 Uiso 1 1 calc R U . . .
C64 C 0.2897(2) 0.9286(2) 0.23106(17) 0.0240(7) Uani 1 1 d . . . . .
H43 H 0.2939 0.9859 0.1953 0.029 Uiso 1 1 calc R U . . .
C65 C 0.2286(2) 0.9335(2) 0.31031(16) 0.0192(6) Uani 1 1 d . . . . .
H44 H 0.1890 0.9943 0.3291 0.023 Uiso 1 1 calc R U . . .
C66 C -0.0590(2) 0.7495(2) 0.59383(17) 0.0184(6) Uani 1 1 d . . . . .
H48 H -0.0996 0.7618 0.6496 0.028 Uiso 1 1 calc R U . . .
H46 H -0.0155 0.6805 0.5952 0.028 Uiso 1 1 calc R U . . .
H47 H -0.1111 0.7681 0.5555 0.028 Uiso 1 1 calc R U . . .

loop_
_atom_site_aniso_label
_atom_site_aniso_U_11
_atom_site_aniso_U_22
_atom_site_aniso_U_33
_atom_site_aniso_U_23
_atom_site_aniso_U_13
_atom_site_aniso_U_12
Br1 0.02821(18) 0.02989(19) 0.03037(17) 0.00969(14) -0.01443(14) -0.00981(14)
Br2 0.03336(19) 0.02392(18) 0.03107(17) -0.01185(13) 0.00275(14) -0.01151(14)
Br3 0.02413(17) 0.02677(18) 0.02746(16) 0.00402(13) -0.01130(13) -0.00501(13)
Br4 0.0414(2) 0.03137(19) 0.02794(17) -0.01547(14) 0.00779(14) -0.01220(16)
O1 0.0133(10) 0.0183(11) 0.0217(10) -0.0010(8) -0.0056(8) -0.0014(9)
O2 0.0182(10) 0.0130(10) 0.0191(10) 0.0004(8) -0.0058(8) -0.0055(8)
O3 0.0188(11) 0.0198(11) 0.0261(11) 0.0028(9) -0.0085(9) -0.0047(9)
O4 0.0167(11) 0.0156(10) 0.0175(10) -0.0017(8) -0.0035(8) 0.0032(8)
O5 0.0167(11) 0.0227(12) 0.0223(10) 0.0023(9) -0.0047(8) -0.0087(9)
O6 0.0098(10) 0.0154(10) 0.0223(10) -0.0046(8) -0.0041(8) -0.0004(8)
O7 0.0119(10) 0.0114(10) 0.0203(10) -0.0029(8) -0.0060(8) -0.0027(8)
O8 0.0148(10) 0.0193(11) 0.0216(10) 0.0012(8) -0.0052(8) -0.0040(9)
O9 0.0084(9) 0.0121(10) 0.0189(9) -0.0007(8) -0.0031(7) -0.0029(8)
O10 0.0125(10) 0.0146(11) 0.0225(10) -0.0020(8) -0.0034(8) -0.0043(8)
O11 0.0382(14) 0.0227(12) 0.0248(11) -0.0002(9) -0.0032(10) -0.0070(11)
O12 0.0240(12) 0.0230(12) 0.0296(12) -0.0014(9) -0.0044(9) -0.0028(10)
N1 0.0138(12) 0.0184(13) 0.0137(11) -0.0006(9) -0.0002(9) -0.0045(10)
N2 0.0158(12) 0.0222(14) 0.0167(12) -0.0031(10) -0.0018(10) -0.0082(10)
N3 0.0121(12) 0.0189(13) 0.0153(11) -0.0025(9) -0.0002(9) -0.0072(10)
N4 0.0141(12) 0.0202(13) 0.0177(12) -0.0036(10) -0.0028(9) -0.0076(10)
C1 0.0142(15) 0.0323(18) 0.0233(15) -0.0075(13) -0.0030(12) -0.0069(13)
C2 0.0133(14) 0.0232(16) 0.0131(13) 0.0020(12) 0.0010(11) -0.0043(12)
C3 0.0110(14) 0.0205(15) 0.0145(13) -0.0033(11) 0.0020(11) -0.0053(12)
C4 0.0134(14) 0.0125(14) 0.0136(13) -0.0022(11) -0.0010(11) -0.0010(11)
C5 0.0119(14) 0.0136(14) 0.0155(13) 0.0013(11) -0.0018(11) 0.0003(11)
C6 0.0132(14) 0.0146(14) 0.0151(13) 0.0008(11) -0.0029(11) -0.0040(11)
C7 0.0142(14) 0.0126(14) 0.0163(13) 0.0021(11) -0.0034(11) -0.0027(11)
C8 0.0111(14) 0.0202(16) 0.0171(14) -0.0006(12) -0.0006(11) -0.0053(12)
C9 0.0153(15) 0.0181(15) 0.0165(13) 0.0002(11) -0.0004(11) -0.0073(12)
C10 0.0176(15) 0.0265(17) 0.0162(14) 0.0000(12) -0.0019(11) -0.0094(13)
C11 0.0233(17) 0.0296(18) 0.0173(14) -0.0046(13) 0.0033(12) -0.0163(14)
C12 0.037(2) 0.0328(19) 0.0231(16) -0.0040(14) -0.0026(14) -0.0179(16)
C13 0.0208(16) 0.0290(18) 0.0281(16) -0.0120(14) 0.0015(13) -0.0121(14)
C14 0.0165(15) 0.0214(16) 0.0211(15) -0.0058(12) 0.0000(12) -0.0045(12)
C15 0.0133(14) 0.0178(15) 0.0168(14) -0.0007(11) -0.0023(11) -0.0040(12)
C16 0.0146(14) 0.0126(14) 0.0169(13) 0.0013(11) -0.0020(11) -0.0038(11)
C17 0.0135(15) 0.0196(16) 0.0175(14) -0.0011(12) 0.0009(11) -0.0082(12)
C18 0.0262(17) 0.0199(16) 0.0263(16) -0.0035(13) 0.0012(13) -0.0096(14)
C19 0.0199(16) 0.0196(16) 0.0219(15) 0.0011(12) -0.0047(12) -0.0051(13)
C20 0.0151(15) 0.0302(18) 0.0133(13) -0.0077(12) -0.0044(11) 0.0048(13)
C21 0.0109(14) 0.0323(18) 0.0147(14) -0.0055(12) -0.0041(11) -0.0016(13)
C22 0.0132(14) 0.0254(17) 0.0103(13) -0.0019(11) -0.0014(11) -0.0064(12)
C23 0.0192(16) 0.052(2) 0.0147(14) -0.0104(14) -0.0041(12) -0.0096(15)
C24 0.0150(17) 0.064(3) 0.0257(17) -0.0191(17) -0.0051(13) -0.0040(17)
C25 0.0123(17) 0.066(3) 0.0298(18) -0.0242(18) -0.0101(14) 0.0163(17)
C26 0.0275(19) 0.0319(19) 0.0251(16) -0.0111(14) -0.0105(14) 0.0105(15)
C27 0.0140(18) 0.112(4) 0.047(2) -0.032(2) -0.0033(16) -0.010(2)
C28 0.0121(14) 0.0191(15) 0.0168(13) -0.0013(11) -0.0047(11) -0.0058(12)
C29 0.0197(16) 0.0214(16) 0.0238(15) -0.0048(12) -0.0065(12) -0.0097(13)
C30 0.0212(16) 0.0322(18) 0.0151(14) -0.0050(13) -0.0006(12) -0.0136(14)
C31 0.0218(16) 0.0286(18) 0.0190(14) 0.0032(13) -0.0043(12) -0.0120(14)
C32 0.0144(15) 0.0211(16) 0.0189(14) -0.0016(12) -0.0051(11) -0.0041(12)
C33 0.0168(15) 0.0234(16) 0.0206(14) 0.0000(12) -0.0027(12) -0.0084(13)
C34 0.0277(18) 0.039(2) 0.0351(18) -0.0152(15) -0.0054(14) -0.0165(15)
C35 0.0175(16) 0.0313(18) 0.0216(15) -0.0095(13) 0.0010(12) -0.0117(13)
C36 0.0128(14) 0.0268(17) 0.0190(14) -0.0063(12) -0.0026(11) -0.0067(12)
C37 0.0127(14) 0.0186(15) 0.0161(13) -0.0024(11) -0.0007(11) -0.0065(12)
C38 0.0109(14) 0.0179(15) 0.0128(13) 0.0002(11) 0.0002(10) -0.0082(12)
C39 0.0113(14) 0.0107(14) 0.0171(13) -0.0017(11) -0.0022(11) -0.0034(11)
C40 0.0106(14) 0.0148(14) 0.0152(13) -0.0020(11) -0.0017(11) -0.0038(11)
C41 0.0088(13) 0.0111(14) 0.0160(13) -0.0016(11) -0.0034(10) -0.0007(11)
C42 0.0128(14) 0.0161(15) 0.0100(12) -0.0011(10) -0.0021(10) -0.0066(12)
C43 0.0118(14) 0.0148(14) 0.0134(13) -0.0026(11) -0.0023(10) -0.0041(11)
C44 0.0155(14) 0.0161(15) 0.0163(13) -0.0030(11) -0.0037(11) -0.0062(12)
C45 0.0134(14) 0.0218(16) 0.0158(13) -0.0057(11) -0.0033(11) -0.0047(12)
C46 0.0174(16) 0.0293(18) 0.0368(18) -0.0088(14) -0.0027(13) -0.0097(14)
C47 0.0189(16) 0.0334(18) 0.0183(14) -0.0045(13) -0.0061(12) -0.0111(14)
C48 0.0244(17) 0.0327(19) 0.0256(16) -0.0105(14) -0.0030(13) -0.0151(14)
C49 0.0205(16) 0.0204(16) 0.0196(14) -0.0040(12) -0.0013(12) -0.0090(13)
C50 0.0087(13) 0.0181(15) 0.0134(13) -0.0036(11) 0.0018(10) -0.0061(11)
C51 0.0113(14) 0.0252(16) 0.0134(13) -0.0012(12) 0.0004(11) -0.0062(12)
C52 0.0104(14) 0.0147(14) 0.0174(13) -0.0028(11) -0.0013(11) -0.0042(11)
C53 0.0126(14) 0.0151(14) 0.0148(13) -0.0024(11) -0.0018(11) -0.0061(11)
C54 0.0108(14) 0.0115(14) 0.0152(13) -0.0007(11) -0.0016(11) -0.0022(11)
C55 0.0103(13) 0.0174(15) 0.0155(13) -0.0029(11) 0.0014(11) -0.0056(11)
C56 0.0218(16) 0.0177(16) 0.0307(16) -0.0104(13) -0.0002(13) -0.0071(13)
C57 0.0150(15) 0.0187(15) 0.0231(15) -0.0039(12) -0.0025(12) -0.0051(12)
C58 0.0125(14) 0.0189(15) 0.0098(12) -0.0022(11) -0.0019(10) -0.0071(11)
C59 0.0096(14) 0.0199(15) 0.0200(14) -0.0042(12) -0.0057(11) 0.0018(12)
C60 0.0160(15) 0.0157(15) 0.0194(14) -0.0047(11) -0.0043(11) -0.0031(12)
C61 0.0081(13) 0.0205(15) 0.0131(13) -0.0002(11) -0.0045(10) -0.0060(11)
C62 0.0195(16) 0.0257(17) 0.0180(14) -0.0080(12) -0.0025(12) -0.0087(13)
C63 0.0219(16) 0.0343(19) 0.0160(14) -0.0040(13) 0.0013(12) -0.0141(14)
C64 0.0233(17) 0.0281(18) 0.0192(15) 0.0024(13) -0.0017(12) -0.0116(14)
C65 0.0155(15) 0.0219(16) 0.0191(14) -0.0023(12) -0.0024(11) -0.0058(12)
C66 0.0139(15) 0.0225(16) 0.0204(14) -0.0021(12) -0.0027(11) -0.0087(12)

loop_
_atom_type_symbol
_atom_type_description
_atom_type_scat_dispersion_real
_atom_type_scat_dispersion_imag
_atom_type_scat_source
C C 0.0033 0.0016 'International Tables Vol C Tables 4.2.6.8 and 6.1.1.4'
H H 0.0000 0.0000 'International Tables Vol C Tables 4.2.6.8 and 6.1.1.4'
N N 0.0061 0.0033 'International Tables Vol C Tables 4.2.6.8 and 6.1.1.4'
O O 0.0106 0.0060 'International Tables Vol C Tables 4.2.6.8 and 6.1.1.4'
Br Br -0.2901 2.4595 'International Tables Vol C Tables 4.2.6.8 and 6.1.1.4'

loop_
_geom_angle_atom_site_label_1
_geom_angle_atom_site_label_2
_geom_angle_atom_site_label_3
_geom_angle
_geom_angle_site_symmetry_1
_geom_angle_site_symmetry_3
_geom_angle_publ_flag
C16 O1 H7 107(2) . . ?
C17 O2 C7 107.87(19) . . ?
C20 O4 C5 107.5(2) . . ?
C54 O6 H31 106(3) . . ?
C55 O7 C39 107.47(19) . . ?
C58 O9 C41 108.0(2) . . ?
H53 O11 H54 106(2) . . ?
H55 O12 H56 105(2) . . ?
C2 N1 C3 117.4(2) . . ?
C29 N2 C28 117.0(2) . . ?
C51 N3 C50 116.9(2) . . ?
C62 N4 C61 116.9(2) . . ?
C13 C1 C2 116.2(3) . . ?
C13 C1 H1 121.9 . . ?
C2 C1 H1 121.9 . . ?
N1 C2 C1 125.7(3) . . ?
N1 C2 Br1 115.0(2) . . ?
C1 C2 Br1 119.3(2) . . ?
N1 C3 C14 121.6(3) . . ?
N1 C3 C4 116.3(2) . . ?
C14 C3 C4 122.1(2) . . ?
C3 C4 C15 112.8(2) . . ?
C3 C4 C5 110.3(2) . . ?
C15 C4 C5 110.5(2) . . ?
C3 C4 H4 107.7 . . ?
C15 C4 H4 107.7 . . ?
C5 C4 H4 107.7 . . ?
O4 C5 C22 105.2(2) . . ?
O4 C5 C6 109.5(2) . . ?
C22 C5 C6 111.5(2) . . ?
O4 C5 C4 109.4(2) . . ?
C22 C5 C4 109.0(2) . . ?
C6 C5 C4 111.9(2) . . ?
C28 C6 C5 111.2(2) . . ?
C28 C6 C7 114.7(2) . . ?
C5 C6 C7 113.4(2) . . ?
C28 C6 H19 105.5 . . ?
C5 C6 H19 105.5 . . ?
C7 C6 H19 105.5 . . ?
O2 C7 C6 112.4(2) . . ?
O2 C7 C8 105.2(2) . . ?
C6 C7 C8 109.8(2) . . ?
O2 C7 C16 106.7(2) . . ?
C6 C7 C16 110.8(2) . . ?
C8 C7 C16 111.9(2) . . ?
O3 C8 C9 129.8(3) . . ?
O3 C8 C7 124.7(3) . . ?
C9 C8 C7 105.5(2) . . ?
C17 C9 C10 120.8(3) . . ?
C17 C9 C8 106.9(2) . . ?
C10 C9 C8 132.3(3) . . ?
C11 C10 C9 119.3(3) . . ?
C11 C10 H12 120.3 . . ?
C9 C10 H12 120.3 . . ?
C10 C11 C18 118.7(3) . . ?
C10 C11 C12 121.2(3) . . ?
C18 C11 C12 120.0(3) . . ?
C11 C12 H8 109.5 . . ?
C11 C12 H9 109.5 . . ?
H8 C12 H9 109.5 . . ?
C11 C12 H2 109.5 . . ?
H8 C12 H2 109.5 . . ?
H9 C12 H2 109.5 . . ?
C1 C13 C14 120.0(3) . . ?
C1 C13 H26 120.0 . . ?
C14 C13 H26 120.0 . . ?
C13 C14 C3 119.0(3) . . ?
C13 C14 H3 120.5 . . ?
C3 C14 H3 120.5 . . ?
C16 C15 C4 112.5(2) . . ?
C16 C15 H6 109.1 . . ?
C4 C15 H6 109.1 . . ?
C16 C15 H5 109.1 . . ?
C4 C15 H5 109.1 . . ?
H6 C15 H5 107.8 . . ?
O1 C16 C33 110.2(2) . . ?
O1 C16 C15 105.8(2) . . ?
C33 C16 C15 110.9(2) . . ?
O1 C16 C7 108.8(2) . . ?
C33 C16 C7 112.1(2) . . ?
C15 C16 C7 108.7(2) . . ?
O2 C17 C9 114.5(2) . . ?
O2 C17 C19 123.8(2) . . ?
C9 C17 C19 121.6(3) . . ?
C19 C18 C11 123.0(3) . . ?
C19 C18 H11 118.5 . . ?
C11 C18 H11 118.5 . . ?
C17 C19 C18 116.5(3) . . ?
C17 C19 H10 121.7 . . ?
C18 C19 H10 121.7 . . ?
O4 C20 C21 114.6(2) . . ?
O4 C20 C26 124.1(3) . . ?
C21 C20 C26 121.2(3) . . ?
C20 C21 C23 121.6(3) . . ?
C20 C21 C22 107.0(3) . . ?
C23 C21 C22 131.4(3) . . ?
O5 C22 C21 129.6(3) . . ?
O5 C22 C5 124.8(2) . . ?
C21 C22 C5 105.5(2) . . ?
C24 C23 C21 118.5(3) . . ?
C24 C23 H13 120.7 . . ?
C21 C23 H13 120.7 . . ?
C23 C24 C25 118.6(3) . . ?
C23 C24 C27 121.4(4) . . ?
C25 C24 C27 120.0(3) . . ?
C24 C25 C26 124.2(3) . . ?
C24 C25 H15 117.9 . . ?
C26 C25 H15 117.9 . . ?
C20 C26 C25 115.8(3) . . ?
C20 C26 H14 122.1 . . ?
C25 C26 H14 122.1 . . ?
C24 C27 H17 109.5 . . ?
C24 C27 H16 109.5 . . ?
H17 C27 H16 109.5 . . ?
C24 C27 H18 109.5 . . ?
H17 C27 H18 109.5 . . ?
H16 C27 H18 109.5 . . ?
N2 C28 C32 122.0(2) . . ?
N2 C28 C6 118.2(2) . . ?
C32 C28 C6 119.8(2) . . ?
N2 C29 C30 125.5(3) . . ?
N2 C29 Br2 116.4(2) . . ?
C30 C29 Br2 118.0(2) . . ?
C31 C30 C29 117.1(3) . . ?
C31 C30 H22 121.5 . . ?
C29 C30 H22 121.5 . . ?
C30 C31 C32 119.1(3) . . ?
C30 C31 H21 120.5 . . ?
C32 C31 H21 120.5 . . ?
C31 C32 C28 119.3(3) . . ?
C31 C32 H20 120.3 . . ?
C28 C32 H20 120.3 . . ?
C16 C33 H25 109.5 . . ?
C16 C33 H23 109.5 . . ?
H25 C33 H23 109.5 . . ?
C16 C33 H24 109.5 . . ?
H25 C33 H24 109.5 . . ?
H23 C33 H24 109.5 . . ?
C35 C34 H33 109.5 . . ?
C35 C34 H32 109.5 . . ?
H33 C34 H32 109.5 . . ?
C35 C34 H27 109.5 . . ?
H33 C34 H27 109.5 . . ?
H32 C34 H27 109.5 . . ?
C36 C35 C56 118.5(3) . . ?
C36 C35 C34 121.1(3) . . ?
C56 C35 C34 120.4(3) . . ?
C35 C36 C37 119.3(3) . . ?
C35 C36 H36 120.3 . . ?
C37 C36 H36 120.3 . . ?
C55 C37 C36 120.7(3) . . ?
C55 C37 C38 106.9(2) . . ?
C36 C37 C38 132.3(3) . . ?
O8 C38 C37 130.4(2) . . ?
O8 C38 C39 124.4(2) . . ?
C37 C38 C39 105.1(2) . . ?
O7 C39 C40 113.1(2) . . ?
O7 C39 C38 105.3(2) . . ?
C40 C39 C38 111.5(2) . . ?
O7 C39 C54 106.32(19) . . ?
C40 C39 C54 110.0(2) . . ?
C38 C39 C54 110.4(2) . . ?
C61 C40 C39 115.1(2) . . ?
C61 C40 C41 111.9(2) . . ?
C39 C40 C41 112.7(2) . . ?
C61 C40 H42 105.4 . . ?
C39 C40 H42 105.4 . . ?
C41 C40 H42 105.4 . . ?
O9 C41 C42 104.8(2) . . ?
O9 C41 C40 110.5(2) . . ?
C42 C41 C40 111.0(2) . . ?
O9 C41 C52 110.2(2) . . ?
C42 C41 C52 109.0(2) . . ?
C40 C41 C52 111.2(2) . . ?
O10 C42 C43 129.3(2) . . ?
O10 C42 C41 124.5(2) . . ?
C43 C42 C41 106.1(2) . . ?
C58 C43 C44 121.2(2) . . ?
C58 C43 C42 106.8(2) . . ?
C44 C43 C42 131.9(3) . . ?
C45 C44 C43 118.8(3) . . ?
C45 C44 H41 120.6 . . ?
C43 C44 H41 120.6 . . ?
C44 C45 C59 118.7(3) . . ?
C44 C45 C46 120.8(3) . . ?
C59 C45 C46 120.5(2) . . ?
C45 C46 H28 109.5 . . ?
C45 C46 H40 109.5 . . ?
H28 C46 H40 109.5 . . ?
C45 C46 H39 109.5 . . ?
H28 C46 H39 109.5 . . ?
H40 C46 H39 109.5 . . ?
C48 C47 C51 116.8(3) . . ?
C48 C47 H29 121.6 . . ?
C51 C47 H29 121.6 . . ?
C47 C48 C49 119.6(3) . . ?
C47 C48 H52 120.2 . . ?
C49 C48 H52 120.2 . . ?
C50 C49 C48 119.2(3) . . ?
C50 C49 H51 120.4 . . ?
C48 C49 H51 120.4 . . ?
N3 C50 C49 122.0(2) . . ?
N3 C50 C52 116.8(2) . . ?
C49 C50 C52 121.1(2) . . ?
N3 C51 C47 125.4(3) . . ?
N3 C51 Br3 115.6(2) . . ?
C47 C51 Br3 118.9(2) . . ?
C50 C52 C53 112.3(2) . . ?
C50 C52 C41 111.4(2) . . ?
C53 C52 C41 111.7(2) . . ?
C50 C52 H50 107.0 . . ?
C53 C52 H50 107.0 . . ?
C41 C52 H50 107.0 . . ?
C54 C53 C52 112.3(2) . . ?
C54 C53 H30 109.1 . . ?
C52 C53 H30 109.1 . . ?
C54 C53 H49 109.1 . . ?
C52 C53 H49 109.1 . . ?
H30 C53 H49 107.9 . . ?
O6 C54 C53 106.3(2) . . ?
O6 C54 C66 110.1(2) . . ?
C53 C54 C66 110.7(2) . . ?
O6 C54 C39 109.1(2) . . ?
C53 C54 C39 107.9(2) . . ?
C66 C54 C39 112.5(2) . . ?
O7 C55 C37 114.8(2) . . ?
O7 C55 C57 123.5(2) . . ?
C37 C55 C57 121.7(3) . . ?
C57 C56 C35 123.3(3) . . ?
C57 C56 H35 118.3 . . ?
C35 C56 H35 118.3 . . ?
C56 C57 C55 116.4(3) . . ?
C56 C57 H34 121.8 . . ?
C55 C57 H34 121.8 . . ?
O9 C58 C43 114.2(2) . . ?
O9 C58 C60 124.4(2) . . ?
C43 C58 C60 121.4(2) . . ?
C60 C59 C45 123.4(3) . . ?
C60 C59 H38 118.3 . . ?
C45 C59 H38 118.3 . . ?
C59 C60 C58 116.5(3) . . ?
C59 C60 H37 121.8 . . ?
C58 C60 H37 121.8 . . ?
N4 C61 C65 121.9(2) . . ?
N4 C61 C40 118.2(2) . . ?
C65 C61 C40 119.9(2) . . ?
N4 C62 C63 125.6(3) . . ?
N4 C62 Br4 115.2(2) . . ?
C63 C62 Br4 119.2(2) . . ?
C64 C63 C62 117.0(3) . . ?
C64 C63 H45 121.5 . . ?
C62 C63 H45 121.5 . . ?
C63 C64 C65 119.3(3) . . ?
C63 C64 H43 120.3 . . ?
C65 C64 H43 120.3 . . ?
C64 C65 C61 119.3(3) . . ?
C64 C65 H44 120.3 . . ?
C61 C65 H44 120.3 . . ?
C54 C66 H48 109.5 . . ?
C54 C66 H46 109.5 . . ?
H48 C66 H46 109.5 . . ?
C54 C66 H47 109.5 . . ?
H48 C66 H47 109.5 . . ?
H46 C66 H47 109.5 . . ?

loop_
_geom_bond_atom_site_label_1
_geom_bond_atom_site_label_2
_geom_bond_distance
_geom_bond_site_symmetry_2
_geom_bond_publ_flag
Br1 C2 1.903(3) . ?
Br2 C29 1.907(3) . ?
Br3 C51 1.895(3) . ?
Br4 C62 1.896(3) . ?
O1 C16 1.422(3) . ?
O1 H7 0.81(3) . ?
O2 C17 1.364(3) . ?
O2 C7 1.447(3) . ?
O3 C8 1.215(3) . ?
O4 C20 1.360(3) . ?
O4 C5 1.452(3) . ?
O5 C22 1.214(3) . ?
O6 C54 1.421(3) . ?
O6 H31 0.76(3) . ?
O7 C55 1.366(3) . ?
O7 C39 1.448(3) . ?
O8 C38 1.216(3) . ?
O9 C58 1.370(3) . ?
O9 C41 1.449(3) . ?
O10 C42 1.220(3) . ?
O11 H53 0.822(10) . ?
O11 H54 0.821(10) . ?
O12 H55 0.831(10) . ?
O12 H56 0.826(10) . ?
N1 C2 1.318(3) . ?
N1 C3 1.348(3) . ?
N2 C29 1.311(3) . ?
N2 C28 1.347(3) . ?
N3 C51 1.325(3) . ?
N3 C50 1.353(3) . ?
N4 C62 1.321(3) . ?
N4 C61 1.346(3) . ?
C1 C13 1.379(4) . ?
C1 C2 1.380(4) . ?
C1 H1 0.9500 . ?
C3 C14 1.387(4) . ?
C3 C4 1.511(4) . ?
C4 C15 1.525(4) . ?
C4 C5 1.547(3) . ?
C4 H4 1.0000 . ?
C5 C22 1.534(4) . ?
C5 C6 1.536(4) . ?
C6 C28 1.522(4) . ?
C6 C7 1.539(4) . ?
C6 H19 1.0000 . ?
C7 C8 1.541(4) . ?
C7 C16 1.563(4) . ?
C8 C9 1.452(4) . ?
C9 C17 1.380(4) . ?
C9 C10 1.397(4) . ?
C10 C11 1.375(4) . ?
C10 H12 0.9500 . ?
C11 C18 1.404(4) . ?
C11 C12 1.507(4) . ?
C12 H8 0.9800 . ?
C12 H9 0.9800 . ?
C12 H2 0.9800 . ?
C13 C14 1.381(4) . ?
C13 H26 0.9500 . ?
C14 H3 0.9500 . ?
C15 C16 1.525(4) . ?
C15 H6 0.9900 . ?
C15 H5 0.9900 . ?
C16 C33 1.514(4) . ?
C17 C19 1.386(4) . ?
C18 C19 1.394(4) . ?
C18 H11 0.9500 . ?
C19 H10 0.9500 . ?
C20 C21 1.378(4) . ?
C20 C26 1.390(4) . ?
C21 C23 1.400(4) . ?
C21 C22 1.451(4) . ?
C23 C24 1.379(4) . ?
C23 H13 0.9500 . ?
C24 C25 1.389(5) . ?
C24 C27 1.511(5) . ?
C25 C26 1.392(5) . ?
C25 H15 0.9500 . ?
C26 H14 0.9500 . ?
C27 H17 0.9800 . ?
C27 H16 0.9800 . ?
C27 H18 0.9800 . ?
C28 C32 1.387(4) . ?
C29 C30 1.384(4) . ?
C30 C31 1.375(4) . ?
C30 H22 0.9500 . ?
C31 C32 1.381(4) . ?
C31 H21 0.9500 . ?
C32 H20 0.9500 . ?
C33 H25 0.9800 . ?
C33 H23 0.9800 . ?
C33 H24 0.9800 . ?
C34 C35 1.511(4) . ?
C34 H33 0.9800 . ?
C34 H32 0.9800 . ?
C34 H27 0.9800 . ?
C35 C36 1.373(4) . ?
C35 C56 1.409(4) . ?
C36 C37 1.402(4) . ?
C36 H36 0.9500 . ?
C37 C55 1.377(4) . ?
C37 C38 1.460(4) . ?
C38 C39 1.544(4) . ?
C39 C40 1.530(4) . ?
C39 C54 1.568(3) . ?
C40 C61 1.515(3) . ?
C40 C41 1.542(4) . ?
C40 H42 1.0000 . ?
C41 C42 1.538(4) . ?
C41 C52 1.546(3) . ?
C42 C43 1.448(4) . ?
C43 C58 1.382(4) . ?
C43 C44 1.401(4) . ?
C44 C45 1.376(4) . ?
C44 H41 0.9500 . ?
C45 C59 1.405(4) . ?
C45 C46 1.504(4) . ?
C46 H28 0.9800 . ?
C46 H40 0.9800 . ?
C46 H39 0.9800 . ?
C47 C48 1.379(4) . ?
C47 C51 1.380(4) . ?
C47 H29 0.9500 . ?
C48 C49 1.383(4) . ?
C48 H52 0.9500 . ?
C49 C50 1.382(4) . ?
C49 H51 0.9500 . ?
C50 C52 1.512(4) . ?
C52 C53 1.525(4) . ?
C52 H50 1.0000 . ?
C53 C54 1.520(4) . ?
C53 H30 0.9900 . ?
C53 H49 0.9900 . ?
C54 C66 1.524(4) . ?
C55 C57 1.391(4) . ?
C56 C57 1.385(4) . ?
C56 H35 0.9500 . ?
C57 H34 0.9500 . ?
C58 C60 1.388(4) . ?
C59 C60 1.387(4) . ?
C59 H38 0.9500 . ?
C60 H37 0.9500 . ?
C61 C65 1.394(4) . ?
C62 C63 1.386(4) . ?
C63 C64 1.374(4) . ?
C63 H45 0.9500 . ?
C64 C65 1.383(4) . ?
C64 H43 0.9500 . ?
C65 H44 0.9500 . ?
C66 H48 0.9800 . ?
C66 H46 0.9800 . ?
C66 H47 0.9800 . ?
